data_7210718
loop_
_publ_author_name
'Liao, Yu-Hung'
'Hsu, Wayne'
'Yang, Chun-Chuen'
'Wu, Can-Yu'
'Chen, Jhy-Der'
'Wang, Ju-Chun'

_publ_section_title
;
 Structural diversity of Ni(ii) coordination polymers containing dipyridyl
 amide and angular dicarboxylate ligands: synthesis, structures and
 magnetism
;
_journal_issue 19
_journal_name_full CrystEngComm
_journal_page_first 3974
_journal_paper_doi 10.1039/c3ce26928k
_journal_volume 15
_journal_year 2013
_chemical_formula_sum 'C46 H50 N4 Ni2 O20 S2'
_chemical_formula_weight 1160.44
_chemical_name_systematic
;
?
;
_space_group_IT_number 15
_symmetry_cell_setting monoclinic
_symmetry_space_group_name_Hall '-C 2yc'
_symmetry_space_group_name_H-M 'C 1 2/c 1'
_atom_sites_solution_hydrogens geom
_atom_sites_solution_primary direct
_atom_sites_solution_secondary difmap
_audit_creation_method SHELXL-97
_cell_angle_alpha 90.00
_cell_angle_beta 93.4970(10)
_cell_angle_gamma 90.00
_cell_formula_units_Z 4
_cell_length_a 21.5324(3)
_cell_length_b 12.8686(2)
_cell_length_c 20.5775(3)
_cell_measurement_reflns_used 9943
_cell_measurement_temperature 297(2)
_cell_measurement_theta_max 28.28
_cell_measurement_theta_min 2.66
_cell_volume 5691.24(15)
_computing_cell_refinement 'SAINT V7.68A (Bruker AXS, 2010)'
_computing_data_collection 'APEX2 (Bruker AXS, 2010)'
_computing_data_reduction 'SAINT V7.68A (Bruker AXS, 2010)'
_computing_molecular_graphics 'SHELXTL (Sheldrick, 2008)'
_computing_publication_material 'SHELXTL (Sheldrick, 2008)'
_computing_structure_refinement 'SHELXL-97 (Sheldrick, 2008)'
_computing_structure_solution 'SHELXS-97 (Sheldrick, 2008)'
_diffrn_ambient_temperature 297(2)
_diffrn_measured_fraction_theta_full 0.992
_diffrn_measured_fraction_theta_max 0.992
_diffrn_measurement_device_type 'Bruker APEX-II CCD'
_diffrn_measurement_method '\f and \w scans'
_diffrn_radiation_monochromator graphite
_diffrn_radiation_source 'fine-focus sealed tube'
_diffrn_radiation_type MoK\a
_diffrn_radiation_wavelength 0.71073
_diffrn_reflns_av_R_equivalents 0.0396
_diffrn_reflns_av_sigmaI/netI 0.0487
_diffrn_reflns_limit_h_max 28
_diffrn_reflns_limit_h_min -25
_diffrn_reflns_limit_k_max 17
_diffrn_reflns_limit_k_min -15
_diffrn_reflns_limit_l_max 24
_diffrn_reflns_limit_l_min -27
_diffrn_reflns_number 27173
_diffrn_reflns_theta_full 28.29
_diffrn_reflns_theta_max 28.29
_diffrn_reflns_theta_min 1.84
_exptl_absorpt_coefficient_mu 0.808
_exptl_absorpt_correction_T_max 0.8551
_exptl_absorpt_correction_T_min 0.7936
_exptl_absorpt_correction_type multi-scan
_exptl_absorpt_process_details 'SADABS V2008/1 (Bruker AXS, 2008)'
_exptl_crystal_colour green
_exptl_crystal_density_diffrn 1.354
_exptl_crystal_density_method 'not measured'
_exptl_crystal_description BLOCK
_exptl_crystal_F_000 2408
_exptl_crystal_size_max 0.30
_exptl_crystal_size_mid 0.20
_exptl_crystal_size_min 0.20
_refine_diff_density_max 0.979
_refine_diff_density_min -0.555
_refine_diff_density_rms 0.112
_refine_ls_extinction_method none
_refine_ls_goodness_of_fit_ref 1.052
_refine_ls_hydrogen_treatment constr
_refine_ls_matrix_type full
_refine_ls_number_parameters 323
_refine_ls_number_reflns 7030
_refine_ls_number_restraints 0
_refine_ls_restrained_S_all 1.052
_refine_ls_R_factor_all 0.0990
_refine_ls_R_factor_gt 0.0567
_refine_ls_shift/su_max 0.001
_refine_ls_shift/su_mean 0.000
_refine_ls_structure_factor_coef Fsqd
_refine_ls_weighting_details 'calc w=1/[\s^2^(Fo^2^)+(0.0858P)^2^+8.8677P] where P=(Fo^2^+2Fc^2^)/3'
_refine_ls_weighting_scheme calc
_refine_ls_wR_factor_gt 0.1515
_refine_ls_wR_factor_ref 0.1736
_reflns_number_gt 4606
_reflns_number_total 7030
_reflns_threshold_expression >2sigma(I)
_cod_data_source_file c3ce26928k.txt
_cod_data_source_block 4
_cod_depositor_comments
;
The following automatic conversions were performed:

'_symmetry_cell_setting' value 'Monoclinic' changed to 'monoclinic'
according to /home/saulius/struct/CIF-dictionaries/cif_core.dic
dictionary named 'cif_core.dic' version 2.4.2 from 2011-04-26.

Automatic conversion script
Id: cif_fix_values 1891 2012-01-12 08:04:46Z andrius 
;
_cod_original_cell_volume 5691.24(14)
_cod_original_sg_symbol_H-M C2/c
_cod_database_code 7210718

loop_
_symmetry_equiv_pos_as_xyz
'x, y, z'
'-x, y, -z+1/2'
'x+1/2, y+1/2, z'
'-x+1/2, y+1/2, -z+1/2'
'-x, -y, -z'
'x, -y, z-1/2'
'-x+1/2, -y+1/2, -z'
'x+1/2, -y+1/2, z-1/2'

loop_
_atom_site_label
_atom_site_type_symbol
_atom_site_fract_x
_atom_site_fract_y
_atom_site_fract_z
_atom_site_U_iso_or_equiv
_atom_site_adp_type
_atom_site_occupancy
_atom_site_symmetry_multiplicity
_atom_site_calc_flag
_atom_site_refinement_flags
Ni Ni 0.495460(17) 0.49869(3) 0.434060(17) 0.02969(10) Uani 1 1 d .
S S 0.88361(4) 0.36209(6) 0.51110(7) 0.0693(4) Uani 1 1 d .
O1 O 0.6762(2) 0.2355(3) 0.20992(17) 0.1146(14) Uani 1 1 d .
O2 O 0.57652(10) 0.45567(16) 0.48976(10) 0.0369(5) Uani 1 1 d .
O3 O 0.59292(10) 0.45390(17) 0.59654(10) 0.0385(5) Uani 1 1 d .
O4 O 0.89307(13) 0.3139(2) 0.4498(2) 0.1012(13) Uani 1 1 d .
O5 O 0.90926(13) 0.3158(2) 0.5702(2) 0.0983(13) Uani 1 1 d .
O6 O 0.97658(10) 0.85284(15) 0.55789(10) 0.0366(5) Uani 1 1 d .
O7 O 0.96472(10) 0.85238(14) 0.44860(9) 0.0346(5) Uani 1 1 d .
N1 N 0.53928(12) 0.46688(19) 0.35323(12) 0.0347(6) Uani 1 1 d .
N2 N 0.63946(15) 0.3972(2) 0.19134(13) 0.0552(8) Uani 1 1 d .
H2B H 0.6392 0.4472 0.1636 0.066 Uiso 1 1 calc R
C1 C 0.55626(19) 0.5387(3) 0.31183(17) 0.0561(10) Uani 1 1 d .
H1A H 0.5450 0.6073 0.3191 0.067 Uiso 1 1 calc R
C2 C 0.5897(2) 0.5172(3) 0.25847(18) 0.0602(11) Uani 1 1 d .
H2A H 0.6001 0.5701 0.2304 0.072 Uiso 1 1 calc R
C3 C 0.60750(16) 0.4167(2) 0.24723(14) 0.0407(8) Uani 1 1 d .
C4 C 0.59118(18) 0.3416(3) 0.29095(16) 0.0517(9) Uani 1 1 d .
H4A H 0.6034 0.2729 0.2860 0.062 Uiso 1 1 calc R
C5 C 0.55679(17) 0.3702(2) 0.34159(15) 0.0465(9) Uani 1 1 d .
H5A H 0.5449 0.3184 0.3698 0.056 Uiso 1 1 calc R
C6 C 0.6707(2) 0.3108(3) 0.17483(18) 0.0607(11) Uani 1 1 d .
C7 C 0.6984(2) 0.3180(3) 0.10985(19) 0.0674(12) Uani 1 1 d .
H7A H 0.6648 0.3238 0.0764 0.081 Uiso 1 1 calc R
H7B H 0.7227 0.3813 0.1088 0.081 Uiso 1 1 calc R
C8 C 0.7386(2) 0.2292(4) 0.0934(2) 0.0760(14) Uani 1 1 d .
H8A H 0.7134 0.1667 0.0893 0.091 Uiso 1 1 calc R
H8B H 0.7699 0.2185 0.1286 0.091 Uiso 1 1 calc R
C9 C 0.7712(2) 0.2464(5) 0.0293(2) 0.0839(15) Uani 1 1 d .
H9A H 0.7954 0.3099 0.0332 0.101 Uiso 1 1 calc R
H9B H 0.7999 0.1895 0.0237 0.101 Uiso 1 1 calc R
C10 C 0.61179(13) 0.4417(2) 0.53974(14) 0.0313(6) Uani 1 1 d .
C11 C 0.67840(14) 0.4139(2) 0.53210(15) 0.0338(7) Uani 1 1 d .
C12 C 0.71647(16) 0.3874(3) 0.58560(18) 0.0479(8) Uani 1 1 d .
H12A H 0.7003 0.3823 0.6264 0.057 Uiso 1 1 calc R
C13 C 0.77930(17) 0.3682(3) 0.5785(2) 0.0559(10) Uani 1 1 d .
H13A H 0.8053 0.3495 0.6144 0.067 Uiso 1 1 calc R
C14 C 0.80250(16) 0.3771(2) 0.5184(2) 0.0486(9) Uani 1 1 d .
C15 C 0.76488(17) 0.4012(3) 0.4648(2) 0.0548(10) Uani 1 1 d .
H15A H 0.7812 0.4053 0.4241 0.066 Uiso 1 1 calc R
C16 C 0.70205(16) 0.4198(3) 0.47137(17) 0.0479(9) Uani 1 1 d .
H16A H 0.6761 0.4361 0.4350 0.057 Uiso 1 1 calc R
C17 C 0.90998(16) 0.4926(2) 0.5084(2) 0.0503(10) Uani 1 1 d .
C18 C 0.92100(18) 0.5452(3) 0.5658(2) 0.0569(10) Uani 1 1 d .
H18A H 0.9165 0.5119 0.6054 0.068 Uiso 1 1 calc R
C19 C 0.93883(17) 0.6482(3) 0.56434(17) 0.0472(9) Uani 1 1 d .
H19A H 0.9462 0.6847 0.6031 0.057 Uiso 1 1 calc R
C20 C 0.94576(14) 0.6974(2) 0.50516(15) 0.0346(7) Uani 1 1 d .
C21 C 0.93541(17) 0.6428(2) 0.44794(18) 0.0458(8) Uani 1 1 d .
H21A H 0.9406 0.6753 0.4083 0.055 Uiso 1 1 calc R
C22 C 0.91710(17) 0.5389(3) 0.4494(2) 0.0525(10) Uani 1 1 d .
H22A H 0.9098 0.5017 0.4109 0.063 Uiso 1 1 calc R
C23 C 0.96422(13) 0.8102(2) 0.50371(14) 0.0319(6) Uani 1 1 d .
O8 O 0.9239(5) 0.7429(9) 0.8152(5) 0.312(5) Uiso 1 1 d .
H8C H 0.9296 0.7840 0.8473 0.374 Uiso 1 1 d R
H8E H 0.9094 0.6856 0.8282 0.374 Uiso 1 1 d R
O9 O 1.0000 0.655(3) 0.7500 0.60(2) Uiso 1 2 d S
H9C H 0.9958 0.6943 0.7828 0.726 Uiso 1 1 d R
O10 O 0.5000 0.0546(17) 0.2500 0.442(12) Uiso 1 2 d S
H10A H 0.5315 0.0156 0.2465 0.531 Uiso 1 1 d R
O11' O 0.8171(18) 0.483(3) 0.2823(18) 0.406(19) Uiso 0.50 1 d P
O11 O 0.7795(16) 0.509(2) 0.2608(16) 0.347(16) Uiso 0.50 1 d P

loop_
_atom_site_aniso_label
_atom_site_aniso_U_11
_atom_site_aniso_U_22
_atom_site_aniso_U_33
_atom_site_aniso_U_23
_atom_site_aniso_U_13
_atom_site_aniso_U_12
Ni 0.0321(2) 0.02606(18) 0.03211(18) -0.00188(15) 0.01207(14) 0.00099(16)
S 0.0297(4) 0.0228(4) 0.1577(11) 0.0035(5) 0.0229(6) -0.0001(4)
O1 0.171(3) 0.088(2) 0.095(2) 0.0346(18) 0.088(2) 0.077(2)
O2 0.0315(11) 0.0356(11) 0.0439(12) -0.0005(9) 0.0046(9) 0.0035(9)
O3 0.0358(12) 0.0405(11) 0.0403(11) -0.0043(9) 0.0111(9) 0.0032(10)
O4 0.0508(17) 0.0404(14) 0.219(4) -0.047(2) 0.061(2) -0.0105(13)
O5 0.0349(15) 0.0444(15) 0.215(4) 0.059(2) 0.0020(19) 0.0042(12)
O6 0.0452(13) 0.0260(9) 0.0401(11) -0.0007(8) 0.0143(9) -0.0032(9)
O7 0.0413(12) 0.0255(9) 0.0381(11) -0.0035(8) 0.0118(9) -0.0027(9)
N1 0.0395(15) 0.0345(12) 0.0316(12) 0.0015(10) 0.0136(11) 0.0069(11)
N2 0.079(2) 0.0514(16) 0.0387(14) 0.0065(12) 0.0311(14) 0.0198(16)
C1 0.086(3) 0.0347(16) 0.0520(19) 0.0048(15) 0.0356(19) 0.0178(18)
C2 0.089(3) 0.0415(18) 0.055(2) 0.0125(15) 0.043(2) 0.0139(19)
C3 0.0484(19) 0.0438(17) 0.0315(15) 0.0014(13) 0.0152(13) 0.0128(15)
C4 0.077(3) 0.0377(17) 0.0435(18) 0.0042(14) 0.0263(17) 0.0188(17)
C5 0.067(2) 0.0342(16) 0.0411(16) 0.0047(13) 0.0253(16) 0.0090(16)
C6 0.076(3) 0.061(2) 0.0484(19) 0.0045(17) 0.0327(19) 0.022(2)
C7 0.083(3) 0.069(3) 0.055(2) -0.0003(19) 0.039(2) 0.017(2)
C8 0.084(3) 0.093(3) 0.054(2) 0.000(2) 0.032(2) 0.029(3)
C9 0.070(3) 0.122(4) 0.063(2) -0.026(3) 0.030(2) 0.009(3)
C10 0.0285(15) 0.0251(13) 0.0411(16) -0.0040(11) 0.0095(12) -0.0019(12)
C11 0.0300(16) 0.0253(13) 0.0466(17) -0.0042(12) 0.0061(13) -0.0017(12)
C12 0.0357(18) 0.0509(19) 0.057(2) 0.0067(17) 0.0054(16) 0.0036(16)
C13 0.039(2) 0.047(2) 0.081(3) 0.0133(19) -0.0047(19) 0.0052(16)
C14 0.0286(17) 0.0263(15) 0.092(3) -0.0055(16) 0.0137(18) -0.0017(13)
C15 0.043(2) 0.057(2) 0.068(2) -0.0059(18) 0.0275(18) -0.0018(18)
C16 0.0373(18) 0.058(2) 0.0490(19) -0.0040(16) 0.0112(15) 0.0047(16)
C17 0.0274(17) 0.0270(15) 0.097(3) 0.0026(17) 0.0118(17) 0.0004(13)
C18 0.054(2) 0.0411(18) 0.076(3) 0.0208(19) 0.003(2) -0.0080(17)
C19 0.053(2) 0.0362(16) 0.0526(19) 0.0079(15) 0.0062(17) -0.0054(16)
C20 0.0272(15) 0.0259(13) 0.0516(17) 0.0004(13) 0.0102(13) -0.0016(12)
C21 0.050(2) 0.0311(15) 0.058(2) -0.0029(14) 0.0176(16) -0.0058(15)
C22 0.045(2) 0.0333(16) 0.080(3) -0.0170(18) 0.0156(19) -0.0076(16)
C23 0.0278(15) 0.0257(13) 0.0436(16) -0.0026(12) 0.0141(12) 0.0001(12)

loop_
_atom_type_symbol
_atom_type_description
_atom_type_scat_dispersion_real
_atom_type_scat_dispersion_imag
_atom_type_scat_source
C C 0.0033 0.0016 'International Tables Vol C Tables 4.2.6.8 and 6.1.1.4'
H H 0.0000 0.0000 'International Tables Vol C Tables 4.2.6.8 and 6.1.1.4'
N N 0.0061 0.0033 'International Tables Vol C Tables 4.2.6.8 and 6.1.1.4'
O O 0.0106 0.0060 'International Tables Vol C Tables 4.2.6.8 and 6.1.1.4'
S S 0.1246 0.1234 'International Tables Vol C Tables 4.2.6.8 and 6.1.1.4'
Ni Ni 0.3393 1.1124 'International Tables Vol C Tables 4.2.6.8 and 6.1.1.4'

loop_
_geom_angle_atom_site_label_1
_geom_angle_atom_site_label_2
_geom_angle_atom_site_label_3
_geom_angle
_geom_angle_site_symmetry_1
_geom_angle_site_symmetry_3
N1 Ni O6 96.25(9) . 7_666
N1 Ni O7 96.17(9) . 3_445
O6 Ni O7 166.53(8) 7_666 3_445
N1 Ni O3 106.24(9) . 5_666
O6 Ni O3 90.58(9) 7_666 5_666
O7 Ni O3 90.94(9) 3_445 5_666
N1 Ni O2 88.94(9) . .
O6 Ni O2 88.33(9) 7_666 .
O7 Ni O2 86.71(8) 3_445 .
O3 Ni O2 164.81(8) 5_666 .
N1 Ni O2 165.86(9) . 5_666
O6 Ni O2 85.04(8) 7_666 5_666
O7 Ni O2 84.19(8) 3_445 5_666
O3 Ni O2 59.63(8) 5_666 5_666
O2 Ni O2 105.19(7) . 5_666
N1 Ni Ni 145.60(8) . 5_666
O6 Ni Ni 84.41(6) 7_666 5_666
O7 Ni Ni 82.40(6) 3_445 5_666
O3 Ni Ni 108.14(6) 5_666 5_666
O2 Ni Ni 56.67(6) . 5_666
O2 Ni Ni 48.52(5) 5_666 5_666
O4 S O5 119.9(2) . .
O4 S C14 108.40(19) . .
O5 S C14 107.7(2) . .
O4 S C17 108.7(2) . .
O5 S C17 108.2(2) . .
C14 S C17 102.60(15) . .
C10 O2 Ni 157.8(2) . .
C10 O2 Ni 83.09(16) . 5_666
Ni O2 Ni 74.81(7) . 5_666
C10 O3 Ni 95.56(18) . 5_666
C23 O6 Ni 122.37(18) . 7_666
C23 O7 Ni 123.76(18) . 3
C1 N1 C5 116.5(3) . .
C1 N1 Ni 123.6(2) . .
C5 N1 Ni 119.7(2) . .
C6 N2 C3 129.1(3) . .
C6 N2 H2B 115.5 . .
C3 N2 H2B 115.5 . .
N1 C1 C2 123.4(3) . .
N1 C1 H1A 118.3 . .
C2 C1 H1A 118.3 . .
C3 C2 C1 119.3(3) . .
C3 C2 H2A 120.4 . .
C1 C2 H2A 120.4 . .
C2 C3 C4 117.7(3) . .
C2 C3 N2 117.6(3) . .
C4 C3 N2 124.7(3) . .
C5 C4 C3 118.8(3) . .
C5 C4 H4A 120.6 . .
C3 C4 H4A 120.6 . .
N1 C5 C4 124.3(3) . .
N1 C5 H5A 117.8 . .
C4 C5 H5A 117.8 . .
O1 C6 N2 122.7(3) . .
O1 C6 C7 123.5(3) . .
N2 C6 C7 113.8(3) . .
C8 C7 C6 115.1(4) . .
C8 C7 H7A 108.5 . .
C6 C7 H7A 108.5 . .
C8 C7 H7B 108.5 . .
C6 C7 H7B 108.5 . .
H7A C7 H7B 107.5 . .
C7 C8 C9 112.7(4) . .
C7 C8 H8A 109.1 . .
C9 C8 H8A 109.1 . .
C7 C8 H8B 109.1 . .
C9 C8 H8B 109.1 . .
H8A C8 H8B 107.8 . .
C9 C9 C8 114.6(5) 7_655 .
C9 C9 H9A 108.6 7_655 .
C8 C9 H9A 108.6 . .
C9 C9 H9B 108.6 7_655 .
C8 C9 H9B 108.6 . .
H9A C9 H9B 107.6 . .
O2 C10 O3 121.7(3) . .
O2 C10 C11 119.0(3) . .
O3 C10 C11 119.3(3) . .
C12 C11 C16 120.2(3) . .
C12 C11 C10 120.3(3) . .
C16 C11 C10 119.4(3) . .
C11 C12 C13 119.8(3) . .
C11 C12 H12A 120.1 . .
C13 C12 H12A 120.1 . .
C14 C13 C12 119.4(4) . .
C14 C13 H13A 120.3 . .
C12 C13 H13A 120.3 . .
C15 C14 C13 121.3(3) . .
C15 C14 S 119.8(3) . .
C13 C14 S 118.9(3) . .
C14 C15 C16 119.7(3) . .
C14 C15 H15A 120.2 . .
C16 C15 H15A 120.2 . .
C11 C16 C15 119.6(3) . .
C11 C16 H16A 120.2 . .
C15 C16 H16A 120.2 . .
C18 C17 C22 121.8(3) . .
C18 C17 S 118.7(3) . .
C22 C17 S 119.5(3) . .
C17 C18 C19 119.3(4) . .
C17 C18 H18A 120.3 . .
C19 C18 H18A 120.3 . .
C18 C19 C20 120.1(3) . .
C18 C19 H19A 120.0 . .
C20 C19 H19A 120.0 . .
C21 C20 C19 119.8(3) . .
C21 C20 C23 120.2(3) . .
C19 C20 C23 119.9(3) . .
C20 C21 C22 120.1(3) . .
C20 C21 H21A 120.0 . .
C22 C21 H21A 120.0 . .
C17 C22 C21 118.9(4) . .
C17 C22 H22A 120.6 . .
C21 C22 H22A 120.6 . .
O6 C23 O7 126.7(3) . .
O6 C23 C20 116.5(3) . .
O7 C23 C20 116.8(3) . .
H8C O8 H8E 109.5 . .

loop_
_geom_bond_atom_site_label_1
_geom_bond_atom_site_label_2
_geom_bond_distance
_geom_bond_site_symmetry_2
Ni N1 2.004(2) .
Ni O6 2.007(2) 7_666
Ni O7 2.0240(19) 3_445
Ni O3 2.060(2) 5_666
Ni O2 2.103(2) .
Ni O2 2.345(2) 5_666
Ni Ni 2.7091(7) 5_666
S O4 1.431(4) .
S O5 1.435(4) .
S C14 1.773(3) .
S C17 1.775(3) .
O1 C6 1.210(5) .
O2 C10 1.254(4) .
O2 Ni 2.345(2) 5_666
O3 C10 1.270(3) .
O3 Ni 2.060(2) 5_666
O6 C23 1.257(3) .
O6 Ni 2.0070(19) 7_666
O7 C23 1.258(3) .
O7 Ni 2.0240(19) 3
N1 C1 1.324(4) .
N1 C5 1.326(4) .
N2 C6 1.354(5) .
N2 C3 1.398(4) .
N2 H2B 0.8600 .
C1 C2 1.377(5) .
C1 H1A 0.9300 .
C2 C3 1.373(4) .
C2 H2A 0.9300 .
C3 C4 1.380(4) .
C4 C5 1.365(4) .
C4 H4A 0.9300 .
C5 H5A 0.9300 .
C6 C7 1.499(5) .
C7 C8 1.486(6) .
C7 H7A 0.9700 .
C7 H7B 0.9700 .
C8 C9 1.547(6) .
C8 H8A 0.9700 .
C8 H8B 0.9700 .
C9 C9 1.470(9) 7_655
C9 H9A 0.9700 .
C9 H9B 0.9700 .
C10 C11 1.496(4) .
C11 C12 1.375(5) .
C11 C16 1.380(4) .
C12 C13 1.392(5) .
C12 H12A 0.9300 .
C13 C14 1.368(5) .
C13 H13A 0.9300 .
C14 C15 1.364(5) .
C15 C16 1.388(5) .
C15 H15A 0.9300 .
C16 H16A 0.9300 .
C17 C18 1.369(6) .
C17 C22 1.370(6) .
C18 C19 1.381(5) .
C18 H18A 0.9300 .
C19 C20 1.388(4) .
C19 H19A 0.9300 .
C20 C21 1.377(5) .
C20 C23 1.506(4) .
C21 C22 1.394(5) .
C21 H21A 0.9300 .
C22 H22A 0.9300 .
O8 H8C 0.8493 .
O8 H8E 0.8501 .
O9 H9C 0.8499 .
O10 H10A 0.8500 .
O11' O11 0.96(5) .
